data_7114840
loop_
_publ_author_name
'Jetti, Ram K. R.'
'Nangia, Ashwini'
'Xue, Feng'
'Mak, Thomas C. W.'

_publ_section_title
;
 Polar host--guest assembly mediated by halogen&#x2025;\p interaction:
 inclusion complexes of 2,4,6-tris(4-halophenoxy)-1,3,5-triazine (halo =
 chloro, bromo) with trihalobenzene (halo = bromo, iodo)
;
_journal_issue 10
_journal_name_full 'Chemical Communications'
_journal_page_first 919
_journal_paper_doi 10.1039/b102150h
_journal_year 2001
_chemical_formula_moiety '(C21 H12 N3 O3 Br3).(C6 H3 I3)'
_chemical_formula_sum 'C27 H15 Br3 I3 N3 O3'
_chemical_formula_weight 1049.85
_chemical_melting_point 491.15
_chemical_name_common
;
2,4,6-tris-(4-bromophenoxy)-1,3,5-triazine, triiodobenzene clathrate
;
_chemical_name_systematic
; 
? 
;
_space_group_IT_number 173
_symmetry_space_group_name_Hall 'P 6c'
_symmetry_space_group_name_H-M 'P 63'
_atom_sites_solution_hydrogens geom
_atom_sites_solution_primary direct
_atom_sites_solution_secondary difmap
_audit_creation_method SHELXL-97
_cell_angle_alpha 90.00
_cell_angle_beta 90.00
_cell_angle_gamma 120.00
_cell_formula_units_Z 2
_cell_length_a 15.6268(16)
_cell_length_b 15.6268(16)
_cell_length_c 7.0464(10)
_cell_measurement_temperature 293(2)
_cell_volume 1490.2(3)
_computing_structure_refinement 'SHELXL-97 (Sheldrick, 1997)'
_computing_structure_solution 'SHELXS-97 (Sheldrick, 1990)'
_diffrn_ambient_temperature 293(2)
_diffrn_measured_fraction_theta_full 1.000
_diffrn_measured_fraction_theta_max 1.000
_diffrn_radiation_monochromator graphite
_diffrn_radiation_source 'fine-focus sealed tube'
_diffrn_radiation_type MoK\a
_diffrn_radiation_wavelength 0.71073
_diffrn_reflns_av_R_equivalents 0.0415
_diffrn_reflns_av_sigmaI/netI 0.0322
_diffrn_reflns_limit_h_max 17
_diffrn_reflns_limit_h_min -20
_diffrn_reflns_limit_k_max 20
_diffrn_reflns_limit_k_min -20
_diffrn_reflns_limit_l_max 9
_diffrn_reflns_limit_l_min -9
_diffrn_reflns_number 10527
_diffrn_reflns_theta_full 28.03
_diffrn_reflns_theta_max 28.03
_diffrn_reflns_theta_min 1.50
_exptl_absorpt_coefficient_mu 7.203
_exptl_crystal_density_diffrn 2.340
_exptl_crystal_density_method 'not measured'
_exptl_crystal_F_000 972
_refine_diff_density_max 0.419
_refine_diff_density_min -0.501
_refine_diff_density_rms 0.076
_refine_ls_abs_structure_details 'Flack H D (1983), Acta Cryst. A39, 876-881'
_refine_ls_abs_structure_Flack 0.042(14)
_refine_ls_extinction_coef 0.0011(2)
_refine_ls_extinction_expression Fc^*^=kFc[1+0.001xFc^2^\l^3^/sin(2\q)]^-1/4^
_refine_ls_extinction_method SHELXL
_refine_ls_goodness_of_fit_ref 0.993
_refine_ls_hydrogen_treatment mixed
_refine_ls_matrix_type full
_refine_ls_number_parameters 119
_refine_ls_number_reflns 2406
_refine_ls_number_restraints 1
_refine_ls_restrained_S_all 0.993
_refine_ls_R_factor_all 0.0385
_refine_ls_R_factor_gt 0.0270
_refine_ls_shift/su_max 0.000
_refine_ls_shift/su_mean 0.000
_refine_ls_structure_factor_coef Fsqd
_refine_ls_weighting_details 'calc w=1/[\s^2^(Fo^2^)+(0.0338P)^2^+0.0000P] where P=(Fo^2^+2Fc^2^)/3'
_refine_ls_weighting_scheme calc
_refine_ls_wR_factor_gt 0.0607
_refine_ls_wR_factor_ref 0.0649
_reflns_number_gt 1941
_reflns_number_total 2406
_reflns_threshold_expression >2sigma(I)
_cod_data_source_file b102150h.txt
_cod_data_source_block BRPOT.TIB
_cod_depositor_comments
;
The following automatic conversions were performed:

'_chemical_melting_point' value '218 deg C' was changed to '491.15' -
it was converted from degrees Celsius(C) to Kelvins(K).

Automatic conversion script
Id: cif_fix_values 2281 2013-09-26 08:29:07Z andrius 
;
_cod_database_code 7114840

loop_
_symmetry_equiv_pos_as_xyz
'x, y, z'
'-y, x-y, z'
'-x+y, -x, z'
'-x, -y, z+1/2'
'y, -x+y, z+1/2'
'x-y, x, z+1/2'

loop_
_atom_site_label
_atom_site_type_symbol
_atom_site_fract_x
_atom_site_fract_y
_atom_site_fract_z
_atom_site_U_iso_or_equiv
_atom_site_adp_type
_atom_site_occupancy
_atom_site_symmetry_multiplicity
_atom_site_calc_flag
_atom_site_refinement_flags
N1 N 0.3661(2) 0.60047(19) 0.1379(6) 0.0323(6) Uani 1 1 d .
C1 C 0.2715(2) 0.5747(2) 0.1374(7) 0.0298(7) Uani 1 1 d .
O1 O 0.21070(16) 0.47629(16) 0.1365(5) 0.0380(6) Uani 1 1 d .
C2 C 0.1075(2) 0.4372(2) 0.1386(7) 0.0331(8) Uani 1 1 d .
C3 C 0.0559(3) 0.3782(3) -0.0117(8) 0.0391(9) Uani 1 1 d .
H3A H 0.0891 0.3697 -0.1129 0.047 Uiso 1 1 calc R
C4 C -0.0466(3) 0.3312(3) -0.0115(9) 0.0416(9) Uani 1 1 d .
H4A H -0.0830 0.2901 -0.1112 0.050 Uiso 1 1 calc R
C5 C -0.0933(2) 0.3466(2) 0.1388(8) 0.0351(8) Uani 1 1 d .
C6 C -0.0411(3) 0.4063(3) 0.2898(7) 0.0411(10) Uani 1 1 d .
H6A H -0.0744 0.4153 0.3904 0.049 Uiso 1 1 calc R
C7 C 0.0613(3) 0.4528(3) 0.2903(7) 0.0394(10) Uani 1 1 d .
H7A H 0.0978 0.4934 0.3906 0.047 Uiso 1 1 calc R
Br1 Br -0.23292(3) 0.28498(3) 0.13964(10) 0.04691(12) Uani 1 1 d .
C8 C -0.0877(3) 0.0000(3) 0.0060(8) 0.0425(9) Uani 1 1 d .
C9 C -0.0002(3) 0.0895(3) 0.0085(8) 0.0427(9) Uani 1 1 d .
H9A H -0.0003 0.1489 0.0117 0.051 Uiso 1 1 calc R
I1 I -0.22139(2) -0.00069(3) -0.00665(5) 0.07181(14) Uani 1 1 d .

loop_
_atom_site_aniso_label
_atom_site_aniso_U_11
_atom_site_aniso_U_22
_atom_site_aniso_U_33
_atom_site_aniso_U_23
_atom_site_aniso_U_13
_atom_site_aniso_U_12
N1 0.0292(14) 0.0264(13) 0.0425(18) -0.0020(18) -0.0001(17) 0.0149(11)
C1 0.0277(15) 0.0233(15) 0.0349(18) -0.0002(19) 0.0000(19) 0.0101(13)
O1 0.0279(12) 0.0267(11) 0.0590(18) -0.0040(15) -0.0008(15) 0.0135(10)
C2 0.0281(16) 0.0197(14) 0.050(2) 0.005(2) 0.001(2) 0.0106(12)
C3 0.0329(18) 0.0343(18) 0.046(2) -0.006(2) 0.000(2) 0.0133(15)
C4 0.0344(18) 0.0387(19) 0.042(2) -0.003(2) -0.004(2) 0.0108(16)
C5 0.0245(15) 0.0304(17) 0.049(2) 0.006(2) -0.002(2) 0.0122(13)
C6 0.042(2) 0.039(2) 0.048(3) -0.0049(19) 0.003(2) 0.0237(19)
C7 0.034(2) 0.0275(19) 0.053(3) -0.0085(18) -0.0065(19) 0.0122(16)
Br1 0.03005(18) 0.0490(2) 0.0579(3) 0.0012(3) -0.0003(2) 0.01692(16)
C8 0.046(2) 0.058(2) 0.031(2) 0.003(2) -0.002(2) 0.032(2)
C9 0.052(2) 0.045(2) 0.034(2) -0.002(2) -0.004(2) 0.0268(19)
I1 0.0565(2) 0.1044(3) 0.0709(2) -0.0004(3) 0.0003(2) 0.0526(2)

loop_
_atom_type_symbol
_atom_type_description
_atom_type_scat_dispersion_real
_atom_type_scat_dispersion_imag
_atom_type_scat_source
C C 0.0033 0.0016 'International Tables Vol C Tables 4.2.6.8 and 6.1.1.4'
H H 0.0000 0.0000 'International Tables Vol C Tables 4.2.6.8 and 6.1.1.4'
N N 0.0061 0.0033 'International Tables Vol C Tables 4.2.6.8 and 6.1.1.4'
O O 0.0106 0.0060 'International Tables Vol C Tables 4.2.6.8 and 6.1.1.4'
Br Br -0.2901 2.4595 'International Tables Vol C Tables 4.2.6.8 and 6.1.1.4'
I I -0.4742 1.8119 'International Tables Vol C Tables 4.2.6.8 and 6.1.1.4'

loop_
_geom_angle_atom_site_label_1
_geom_angle_atom_site_label_2
_geom_angle_atom_site_label_3
_geom_angle
_geom_angle_site_symmetry_1
_geom_angle_site_symmetry_3
C1 N1 C1 112.8(3) 2_665 .
N1 C1 N1 127.2(3) 3_565 .
N1 C1 O1 119.8(3) 3_565 .
N1 C1 O1 113.0(3) . .
C1 O1 C2 119.8(2) . .
C3 C2 C7 122.3(3) . .
C3 C2 O1 116.4(4) . .
C7 C2 O1 121.2(4) . .
C2 C3 C4 119.3(4) . .
C5 C4 C3 118.8(4) . .
C4 C5 C6 121.8(3) . .
C4 C5 Br1 119.4(3) . .
C6 C5 Br1 118.8(3) . .
C5 C6 C7 119.5(4) . .
C2 C7 C6 118.3(4) . .
C9 C8 C9 122.0(4) . 2
C9 C8 I1 119.2(3) . .
C9 C8 I1 118.8(3) 2 .
C8 C9 C8 117.9(4) . 3

loop_
_geom_bond_atom_site_label_1
_geom_bond_atom_site_label_2
_geom_bond_distance
_geom_bond_site_symmetry_2
N1 C1 1.315(4) 2_665
N1 C1 1.324(4) .
C1 N1 1.315(4) 3_565
C1 O1 1.344(4) .
O1 C2 1.410(4) .
C2 C3 1.371(7) .
C2 C7 1.379(6) .
C3 C4 1.388(5) .
C4 C5 1.373(7) .
C5 C6 1.380(7) .
C5 Br1 1.894(3) .
C6 C7 1.388(6) .
C8 C9 1.383(6) .
C8 C9 1.389(6) 2
C8 I1 2.085(4) .
C9 C8 1.389(6) 3
